data_2223956
loop_
_publ_author_name
'Vembu, Nagarajan'
'Fronczek, Frank R.'

_publ_section_title
;
 2,4-Dichlorophenyl 4-bromobenzenesulfonate
;
_journal_coeditor_code OM2286
_journal_issue 11
_journal_name_full 'Acta Crystallographica Section E'
_journal_page_first o2841
_journal_paper_doi 10.1107/S1600536809042950
_journal_volume 65
_journal_year 2009
_chemical_formula_iupac 'C12 H7 Br Cl2 O3 S'
_chemical_formula_moiety 'C12 H7 Br Cl2 O3 S'
_chemical_formula_sum 'C12 H7 Br Cl2 O3 S'
_chemical_formula_weight 382.05
_chemical_melting_point 398
_chemical_name_systematic
;
2,4-Dichlorophenyl 4-bromobenzenesulfonate
;
_space_group_IT_number 2
_symmetry_cell_setting triclinic
_symmetry_space_group_name_Hall '-P 1'
_symmetry_space_group_name_H-M 'P -1'
_atom_sites_solution_hydrogens difmap
_atom_sites_solution_primary direct
_atom_sites_solution_secondary difmap
_audit_creation_method SHELXL-97
_cell_angle_alpha 95.737(8)
_cell_angle_beta 98.645(7)
_cell_angle_gamma 96.231(8)
_cell_formula_units_Z 2
_cell_length_a 7.2955(10)
_cell_length_b 8.3955(11)
_cell_length_c 11.1251(15)
_cell_measurement_reflns_used 4109
_cell_measurement_temperature 90.0(5)
_cell_measurement_theta_max 33.6
_cell_measurement_theta_min 2.5
_cell_volume 664.98(16)
_computing_cell_refinement 'Denzo and Scalepack (Otwinowski & Minor, 1997)'
_computing_data_collection 'COLLECT (Nonius, 2000)'
_computing_data_reduction
;
Denzo and Scalepack (Otwinowski & Minor, 1997)
;
_computing_molecular_graphics 'PLATON (Spek, 2009)'
_computing_publication_material 'SHELXL97 (Sheldrick, 2008)'
_computing_structure_refinement 'SHELXL97 (Sheldrick, 2008)'
_computing_structure_solution 'SHELXS97 (Sheldrick, 2008)'
_diffrn_ambient_temperature 90.0(5)
_diffrn_measured_fraction_theta_full 0.999
_diffrn_measured_fraction_theta_max 0.904
_diffrn_measurement_device_type 'Nonius KappaCCD diffractometer with Oxford Cryostream'
_diffrn_measurement_method '\w scans with \k offsets'
_diffrn_radiation_monochromator graphite
_diffrn_radiation_source 'fine-focus sealed tube'
_diffrn_radiation_type MoK\a
_diffrn_radiation_wavelength 0.71073
_diffrn_reflns_av_R_equivalents 0.0253
_diffrn_reflns_av_sigmaI/netI 0.0363
_diffrn_reflns_limit_h_max 11
_diffrn_reflns_limit_h_min -10
_diffrn_reflns_limit_k_max 12
_diffrn_reflns_limit_k_min -12
_diffrn_reflns_limit_l_max 17
_diffrn_reflns_limit_l_min -16
_diffrn_reflns_number 18308
_diffrn_reflns_theta_full 25.00
_diffrn_reflns_theta_max 33.54
_diffrn_reflns_theta_min 2.85
_diffrn_standards_decay_% 0
_exptl_absorpt_coefficient_mu 3.648
_exptl_absorpt_correction_T_max 0.7843
_exptl_absorpt_correction_T_min 0.5760
_exptl_absorpt_correction_type multi-scan
_exptl_absorpt_process_details '(HKL SCALEPACK; Otwinowski & Minor 1997)'
_exptl_crystal_colour colorless
_exptl_crystal_density_diffrn 1.908
_exptl_crystal_density_method 'not measured'
_exptl_crystal_description prism
_exptl_crystal_F_000 376
_exptl_crystal_size_max 0.17
_exptl_crystal_size_mid 0.10
_exptl_crystal_size_min 0.07
_refine_diff_density_max 0.418
_refine_diff_density_min -0.762
_refine_ls_extinction_method none
_refine_ls_goodness_of_fit_ref 1.048
_refine_ls_hydrogen_treatment refall
_refine_ls_matrix_type full
_refine_ls_number_parameters 200
_refine_ls_number_reflns 4745
_refine_ls_number_restraints 0
_refine_ls_restrained_S_all 1.048
_refine_ls_R_factor_all 0.0408
_refine_ls_R_factor_gt 0.0312
_refine_ls_shift/su_max 0.001
_refine_ls_shift/su_mean 0.000
_refine_ls_structure_factor_coef Fsqd
_refine_ls_weighting_details 'calc w=1/[\s^2^(Fo^2^)+(0.0284P)^2^+0.6284P] where P=(Fo^2^+2Fc^2^)/3'
_refine_ls_weighting_scheme calc
_refine_ls_wR_factor_gt 0.0694
_refine_ls_wR_factor_ref 0.0737
_reflns_number_gt 4091
_reflns_number_total 4745
_reflns_threshold_expression 'I >2\s(I)'
_cod_data_source_file om2286.cif
_cod_data_source_block I
_cod_original_cell_volume 664.98(15)
_cod_database_code 2223956
_cod_database_fobs_code 2223956

loop_
_symmetry_equiv_pos_as_xyz
'x, y, z'
'-x, -y, -z'

loop_
_atom_site_type_symbol
_atom_site_label
_atom_site_fract_x
_atom_site_fract_y
_atom_site_fract_z
_atom_site_U_iso_or_equiv
_atom_site_adp_type
_atom_site_calc_flag
_atom_site_refinement_flags
_atom_site_occupancy
_atom_site_disorder_assembly
_atom_site_disorder_group
Br Br1 0.64701(3) 0.17437(2) 0.428948(18) 0.01931(6) Uani d . 1 . .
Cl Cl1 0.02233(6) 0.03498(5) 0.69619(4) 0.01838(9) Uani d . 1 . .
Cl Cl2 0.36290(6) -0.08990(6) 1.13426(5) 0.02035(10) Uani d . 1 . .
S S1 0.14495(6) 0.51012(5) 0.77797(4) 0.01350(8) Uani d . 1 . .
O O1 0.26445(19) 0.59769(16) 0.88237(13) 0.0180(3) Uani d . 1 . .
O O2 0.00437(19) 0.58520(17) 0.70897(13) 0.0193(3) Uani d . 1 . .
O O3 0.02261(17) 0.36107(15) 0.82191(12) 0.0136(2) Uani d . 1 . .
C C1 0.4977(2) 0.2748(2) 0.53130(17) 0.0139(3) Uani d . 1 . .
C C2 0.5760(2) 0.3301(2) 0.65200(18) 0.0161(3) Uani d . 1 . .
C C3 0.4664(3) 0.4019(2) 0.72856(17) 0.0154(3) Uani d . 1 . .
C C4 0.2818(2) 0.4176(2) 0.68176(16) 0.0129(3) Uani d . 1 . .
C C5 0.2045(2) 0.3631(2) 0.56058(17) 0.0150(3) Uani d . 1 . .
C C6 0.3137(3) 0.2911(2) 0.48443(17) 0.0159(3) Uani d . 1 . .
C C7 0.1140(2) 0.2578(2) 0.89617(16) 0.0125(3) Uani d . 1 . .
C C8 0.1862(3) 0.3101(2) 1.01796(17) 0.0157(3) Uani d . 1 . .
C C9 0.2658(3) 0.2032(2) 1.09162(17) 0.0169(3) Uani d . 1 . .
C C10 0.2681(2) 0.0454(2) 1.04188(17) 0.0148(3) Uani d . 1 . .
C C11 0.1949(2) -0.0090(2) 0.92034(17) 0.0145(3) Uani d . 1 . .
C C12 0.1179(2) 0.0995(2) 0.84746(16) 0.0129(3) Uani d . 1 . .
H H2 0.702(4) 0.319(3) 0.682(2) 0.023(6) Uiso d . 1 . .
H H3 0.511(4) 0.442(3) 0.811(2) 0.021(6) Uiso d . 1 . .
H H5 0.075(4) 0.373(3) 0.533(2) 0.027(7) Uiso d . 1 . .
H H6 0.266(3) 0.253(3) 0.405(2) 0.020(6) Uiso d . 1 . .
H H8 0.177(3) 0.419(3) 1.050(2) 0.019(6) Uiso d . 1 . .
H H9 0.316(4) 0.241(3) 1.174(3) 0.025(7) Uiso d . 1 . .
H H11 0.201(3) -0.113(3) 0.889(2) 0.014(6) Uiso d . 1 . .

loop_
_atom_site_aniso_label
_atom_site_aniso_U_11
_atom_site_aniso_U_22
_atom_site_aniso_U_33
_atom_site_aniso_U_12
_atom_site_aniso_U_13
_atom_site_aniso_U_23
Br1 0.02086(9) 0.01838(10) 0.02144(10) 0.00506(7) 0.01007(7) 0.00289(7)
Cl1 0.0235(2) 0.0159(2) 0.01452(19) 0.00065(16) 0.00259(16) -0.00138(15)
Cl2 0.01585(19) 0.0236(2) 0.0246(2) 0.00547(16) 0.00383(16) 0.01331(18)
S1 0.01517(18) 0.01071(18) 0.01559(19) 0.00379(14) 0.00343(15) 0.00253(14)
O1 0.0223(6) 0.0124(6) 0.0186(6) 0.0010(5) 0.0036(5) -0.0010(5)
O2 0.0210(6) 0.0179(7) 0.0223(7) 0.0101(5) 0.0054(5) 0.0071(5)
O3 0.0125(5) 0.0132(6) 0.0159(6) 0.0027(4) 0.0023(4) 0.0044(5)
C1 0.0160(7) 0.0112(7) 0.0168(8) 0.0032(6) 0.0072(6) 0.0034(6)
C2 0.0134(7) 0.0167(8) 0.0192(8) 0.0030(6) 0.0024(6) 0.0054(7)
C3 0.0146(7) 0.0158(8) 0.0150(8) 0.0010(6) 0.0002(6) 0.0024(6)
C4 0.0139(7) 0.0104(7) 0.0151(8) 0.0026(6) 0.0035(6) 0.0021(6)
C5 0.0136(7) 0.0158(8) 0.0151(8) 0.0022(6) 0.0002(6) 0.0024(6)
C6 0.0167(8) 0.0167(8) 0.0138(8) 0.0010(6) 0.0013(6) 0.0029(6)
C7 0.0123(7) 0.0120(7) 0.0146(7) 0.0025(6) 0.0043(6) 0.0035(6)
C8 0.0185(8) 0.0141(8) 0.0145(8) 0.0021(6) 0.0031(6) 0.0008(6)
C9 0.0166(8) 0.0188(9) 0.0148(8) 0.0004(7) 0.0017(6) 0.0028(7)
C10 0.0110(7) 0.0163(8) 0.0191(8) 0.0032(6) 0.0038(6) 0.0088(6)
C11 0.0136(7) 0.0124(8) 0.0192(8) 0.0033(6) 0.0053(6) 0.0040(6)
C12 0.0123(7) 0.0137(8) 0.0128(7) 0.0010(6) 0.0035(6) 0.0005(6)

loop_
_atom_type_symbol
_atom_type_description
_atom_type_scat_dispersion_real
_atom_type_scat_dispersion_imag
_atom_type_scat_source
C C 0.0033 0.0016 'International Tables Vol C Tables 4.2.6.8 and 6.1.1.4'
H H 0.0000 0.0000 'International Tables Vol C Tables 4.2.6.8 and 6.1.1.4'
Br Br -0.2901 2.4595 'International Tables Vol C Tables 4.2.6.8 and 6.1.1.4'
Cl Cl 0.1484 0.1585 'International Tables Vol C Tables 4.2.6.8 and 6.1.1.4'
O O 0.0106 0.0060 'International Tables Vol C Tables 4.2.6.8 and 6.1.1.4'
S S 0.1246 0.1234 'International Tables Vol C Tables 4.2.6.8 and 6.1.1.4'

loop_
_geom_angle_atom_site_label_1
_geom_angle_atom_site_label_2
_geom_angle_atom_site_label_3
_geom_angle_site_symmetry_1
_geom_angle_site_symmetry_3
_geom_angle
_geom_angle_publ_flag
O1 S1 O2 . . 120.61(9) ?
O1 S1 O3 . . 108.71(8) ?
O2 S1 O3 . . 102.04(8) ?
O1 S1 C4 . . 109.04(8) ?
O2 S1 C4 . . 110.81(9) ?
O3 S1 C4 . . 104.20(8) ?
C7 O3 S1 . . 119.14(11) ?
C2 C1 C6 . . 121.93(16) ?
C2 C1 Br1 . . 118.56(13) ?
C6 C1 Br1 . . 119.51(14) ?
C1 C2 C3 . . 119.00(16) ?
C1 C2 H2 . . 120.7(16) ?
C3 C2 H2 . . 120.3(16) ?
C2 C3 C4 . . 119.06(17) ?
C2 C3 H3 . . 123.1(16) ?
C4 C3 H3 . . 117.8(16) ?
C5 C4 C3 . . 121.71(16) ?
C5 C4 S1 . . 119.34(13) ?
C3 C4 S1 . . 118.94(14) ?
C6 C5 C4 . . 119.18(16) ?
C6 C5 H5 . . 121.9(17) ?
C4 C5 H5 . . 118.9(16) ?
C5 C6 C1 . . 119.11(17) ?
C5 C6 H6 . . 120.8(16) ?
C1 C6 H6 . . 120.0(16) ?
C8 C7 C12 . . 120.82(16) ?
C8 C7 O3 . . 120.41(16) ?
C12 C7 O3 . . 118.60(16) ?
C7 C8 C9 . . 119.49(17) ?
C7 C8 H8 . . 119.2(15) ?
C9 C8 H8 . . 121.3(15) ?
C10 C9 C8 . . 119.06(17) ?
C10 C9 H9 . . 122.2(16) ?
C8 C9 H9 . . 118.7(17) ?
C9 C10 C11 . . 122.05(17) ?
C9 C10 Cl2 . . 119.28(15) ?
C11 C10 Cl2 . . 118.66(14) ?
C12 C11 C10 . . 118.29(17) ?
C12 C11 H11 . . 121.4(15) ?
C10 C11 H11 . . 120.2(15) ?
C11 C12 C7 . . 120.28(16) ?
C11 C12 Cl1 . . 119.48(14) ?
C7 C12 Cl1 . . 120.22(14) ?

loop_
_geom_bond_atom_site_label_1
_geom_bond_atom_site_label_2
_geom_bond_site_symmetry_2
_geom_bond_distance
_geom_bond_publ_flag
Br1 C1 . 1.8909(17) ?
Cl1 C12 . 1.7306(18) ?
Cl2 C10 . 1.7361(18) ?
S1 O1 . 1.4267(15) ?
S1 O2 . 1.4279(14) ?
S1 O3 . 1.6163(13) ?
S1 C4 . 1.7520(18) ?
O3 C7 . 1.407(2) ?
C1 C2 . 1.390(3) ?
C1 C6 . 1.391(3) ?
C2 C3 . 1.391(3) ?
C2 H2 . 0.95(3) ?
C3 C4 . 1.394(2) ?
C3 H3 . 0.94(3) ?
C4 C5 . 1.392(2) ?
C5 C6 . 1.387(3) ?
C5 H5 . 0.96(3) ?
C6 H6 . 0.91(3) ?
C7 C8 . 1.386(2) ?
C7 C12 . 1.390(2) ?
C8 C9 . 1.390(3) ?
C8 H8 . 0.96(3) ?
C9 C10 . 1.387(3) ?
C9 H9 . 0.94(3) ?
C10 C11 . 1.389(3) ?
C11 C12 . 1.387(2) ?
C11 H11 . 0.91(2) ?

loop_
_geom_hbond_atom_site_label_D
_geom_hbond_atom_site_label_H
_geom_hbond_atom_site_label_A
_geom_hbond_site_symmetry_A
_geom_hbond_distance_DH
_geom_hbond_distance_HA
_geom_hbond_distance_DA
_geom_hbond_angle_DHA
_geom_hbond_publ_flag
C3 H3 O1 . 0.94(3) 2.51(3) 2.919(2) 106.2(18) y
C2 H2 O3 1_655 0.95(3) 2.58(3) 3.482(2) 160(2) y
C11 H11 O1 1_545 0.91(2) 2.52(2) 3.390(2) 160(2) y

loop_
_geom_torsion_atom_site_label_1
_geom_torsion_atom_site_label_2
_geom_torsion_atom_site_label_3
_geom_torsion_atom_site_label_4
_geom_torsion_site_symmetry_1
_geom_torsion_site_symmetry_2
_geom_torsion_site_symmetry_3
_geom_torsion_site_symmetry_4
_geom_torsion
_geom_torsion_publ_flag
O1 S1 O3 C7 . . . . -50.31(14) ?
O2 S1 O3 C7 . . . . -178.76(13) ?
C4 S1 O3 C7 . . . . 65.86(14) ?
C6 C1 C2 C3 . . . . 0.8(3) ?
Br1 C1 C2 C3 . . . . -179.02(14) ?
C1 C2 C3 C4 . . . . -0.5(3) ?
C2 C3 C4 C5 . . . . 0.0(3) ?
C2 C3 C4 S1 . . . . -179.30(14) ?
O1 S1 C4 C5 . . . . -162.54(14) ?
O2 S1 C4 C5 . . . . -27.52(17) ?
O3 S1 C4 C5 . . . . 81.53(15) ?
O1 S1 C4 C3 . . . . 16.82(17) ?
O2 S1 C4 C3 . . . . 151.84(15) ?
O3 S1 C4 C3 . . . . -99.11(15) ?
C3 C4 C5 C6 . . . . 0.1(3) ?
S1 C4 C5 C6 . . . . 179.47(14) ?
C4 C5 C6 C1 . . . . 0.2(3) ?
C2 C1 C6 C5 . . . . -0.6(3) ?
Br1 C1 C6 C5 . . . . 179.19(14) ?
S1 O3 C7 C8 . . . . 72.63(19) ?
S1 O3 C7 C12 . . . . -112.06(16) ?
C12 C7 C8 C9 . . . . 0.9(3) ?
O3 C7 C8 C9 . . . . 176.11(16) ?
C7 C8 C9 C10 . . . . -1.1(3) ?
C8 C9 C10 C11 . . . . 0.6(3) ?
C8 C9 C10 Cl2 . . . . -178.65(14) ?
C9 C10 C11 C12 . . . . 0.2(3) ?
Cl2 C10 C11 C12 . . . . 179.41(13) ?
C10 C11 C12 C7 . . . . -0.4(3) ?
C10 C11 C12 Cl1 . . . . -179.04(13) ?
C8 C7 C12 C11 . . . . -0.1(3) ?
O3 C7 C12 C11 . . . . -175.43(15) ?
C8 C7 C12 Cl1 . . . . 178.50(14) ?
O3 C7 C12 Cl1 . . . . 3.2(2) ?

loop_
_cod_related_entry_id
_cod_related_entry_database
_cod_related_entry_code
1 ChemSpider 1715902
